data_2017504
loop_
_publ_author_name
'Lyakhov, Alexander S.'
'Voitekhovich, Sergei V.'
'Ivashkevich, Ludmila S.'
'Gaponik, Pavel N.'

_publ_section_title
;
 A tetrazol-5-yl analogue of glycine,
 5-ammoniomethyl-1<i>H</i>-tetrazolide, and its copper(II) complex
;
_journal_coeditor_code EG3037
_journal_issue 2
_journal_name_full 'Acta Crystallographica Section C'
_journal_page_first m22
_journal_page_last m25
_journal_paper_doi 10.1107/S0108270109055164
_journal_volume 66
_journal_year 2010
_chemical_formula_iupac '[Cu (C2 H4 N5)2], 2H2 O'
_chemical_formula_moiety 'C4 H8 Cu N10, 2(H2 O)'
_chemical_formula_sum 'C4 H12 Cu N10 O2'
_chemical_formula_weight 295.79
_chemical_name_systematic
;poly[[bis(\m~2~-5-aminomethyl-1<i>H</i>-tetrazolido-
\k^3^<i>N</i>^1^,<i>N</i>5:<i>N</i>^4^)copper(II)] dihydrate]
;
_space_group_IT_number 14
_symmetry_cell_setting monoclinic
_symmetry_space_group_name_Hall '-P 2ybc'
_symmetry_space_group_name_H-M 'P 1 21/c 1'
_atom_sites_solution_hydrogens geom
_atom_sites_solution_primary direct
_atom_sites_solution_secondary difmap
_audit_creation_method SHELXL-97
_cell_angle_alpha 90.00
_cell_angle_beta 107.80(2)
_cell_angle_gamma 90.00
_cell_formula_units_Z 2
_cell_length_a 7.0452(18)
_cell_length_b 8.907(2)
_cell_length_c 9.059(2)
_cell_measurement_reflns_used 25
_cell_measurement_temperature 294(2)
_cell_measurement_theta_max 25.2
_cell_measurement_theta_min 17.4
_cell_volume 541.3(2)
_computing_cell_refinement 'R3m Software (Nicolet, 1980)'
_computing_data_collection 'R3m Software (Nicolet, 1980)'
_computing_data_reduction 'OMNIBUS (Ga\/ldecka, 2002)'
_computing_molecular_graphics 'PLATON (Spek, 2009)'
_computing_publication_material
;
SHELXL97 (Sheldrick, 2008) and
PLATON (Spek, 2009)
;
_computing_structure_refinement 'SHELXL97 (Sheldrick, 2008)'
_computing_structure_solution 'SIR2004 (Burla <i>et al.</i>,  2005)'
_diffrn_ambient_temperature 294(2)
_diffrn_measured_fraction_theta_full 1.000
_diffrn_measured_fraction_theta_max 1.000
_diffrn_measurement_device_type 'Nicolet R3m four-circle diffractometer'
_diffrn_measurement_method \w/2\q
_diffrn_radiation_monochromator graphite
_diffrn_radiation_source 'fine-focus sealed tube'
_diffrn_radiation_type MoK\a
_diffrn_radiation_wavelength 0.71073
_diffrn_reflns_av_R_equivalents 0.0122
_diffrn_reflns_av_sigmaI/netI 0.0165
_diffrn_reflns_limit_h_max 9
_diffrn_reflns_limit_h_min -9
_diffrn_reflns_limit_k_max 12
_diffrn_reflns_limit_k_min 0
_diffrn_reflns_limit_l_max 12
_diffrn_reflns_limit_l_min 0
_diffrn_reflns_number 1681
_diffrn_reflns_theta_full 30.07
_diffrn_reflns_theta_max 30.07
_diffrn_reflns_theta_min 3.04
_diffrn_standards_decay_% 0
_diffrn_standards_interval_count 100
_diffrn_standards_number 2
_exptl_absorpt_coefficient_mu 2.030
_exptl_absorpt_correction_T_max 0.563
_exptl_absorpt_correction_T_min 0.483
_exptl_absorpt_correction_type psi-scan
_exptl_absorpt_process_details
;
(North <i>et al.</i>,  1968)
;
_exptl_crystal_colour blue
_exptl_crystal_density_diffrn 1.815
_exptl_crystal_density_method 'not measured'
_exptl_crystal_description block
_exptl_crystal_F_000 302
_exptl_crystal_size_max 0.38
_exptl_crystal_size_mid 0.34
_exptl_crystal_size_min 0.28
_refine_diff_density_max 0.360
_refine_diff_density_min -0.563
_refine_ls_extinction_method none
_refine_ls_goodness_of_fit_ref 1.114
_refine_ls_hydrogen_treatment mixed
_refine_ls_matrix_type full
_refine_ls_number_parameters 85
_refine_ls_number_reflns 1590
_refine_ls_number_restraints 3
_refine_ls_restrained_S_all 1.115
_refine_ls_R_factor_all 0.0298
_refine_ls_R_factor_gt 0.0251
_refine_ls_shift/su_max 0.000
_refine_ls_shift/su_mean 0.000
_refine_ls_structure_factor_coef Fsqd
_refine_ls_weighting_details 'calc w=1/[\s^2^(Fo^2^)+(0.0433P)^2^+0.2080P] where P=(Fo^2^+2Fc^2^)/3'
_refine_ls_weighting_scheme calc
_refine_ls_wR_factor_gt 0.0717
_refine_ls_wR_factor_ref 0.0764
_reflns_number_gt 1406
_reflns_number_total 1590
_reflns_threshold_expression I>2\s(I)
_cod_data_source_file eg3037.cif
_cod_data_source_block II
_cod_original_sg_symbol_H-M 'P 21/c'
_cod_database_code 2017504
_cod_database_fobs_code 2017504

loop_
_symmetry_equiv_pos_as_xyz
'x, y, z'
'-x, y+1/2, -z+1/2'
'-x, -y, -z'
'x, -y-1/2, z-1/2'

loop_
_atom_site_type_symbol
_atom_site_label
_atom_site_fract_x
_atom_site_fract_y
_atom_site_fract_z
_atom_site_U_iso_or_equiv
_atom_site_adp_type
_atom_site_calc_flag
_atom_site_refinement_flags
_atom_site_occupancy
_atom_site_disorder_assembly
_atom_site_disorder_group
Cu Cu1 0.0000 0.0000 0.0000 0.02128(10) Uani d S 1 . .
N N1 -0.11094(18) 0.10998(14) -0.20149(13) 0.0217(2) Uani d . 1 . .
N N2 -0.2743(2) 0.11299(16) -0.32578(15) 0.0277(3) Uani d . 1 . .
N N3 -0.2449(2) 0.20914(17) -0.42555(16) 0.0313(3) Uani d . 1 . .
N N4 -0.0614(2) 0.27161(16) -0.36870(15) 0.0281(3) Uani d . 1 . .
C C5 0.0154(2) 0.20769(17) -0.23077(16) 0.0221(3) Uani d . 1 . .
C C6 0.2151(2) 0.22943(19) -0.11343(18) 0.0288(3) Uani d . 1 . .
H H6A 0.3160 0.2467 -0.1643 0.035 Uiso calc R 1 . .
H H6B 0.2128 0.3149 -0.0476 0.035 Uiso calc R 1 . .
N N7 0.25832(19) 0.08992(15) -0.02071(14) 0.0236(2) Uani d . 1 . .
H H7A 0.3425 0.1101 0.0741 0.028 Uiso calc R 1 . .
H H7B 0.3176 0.0231 -0.0669 0.028 Uiso calc R 1 . .
O O1 0.5998(2) 0.0454(2) 0.27623(17) 0.0449(4) Uani d D 1 . .
H H1A 0.516(4) -0.010(3) 0.302(4) 0.067 Uiso d D 1 . .
H H1B 0.649(4) 0.108(3) 0.350(3) 0.067 Uiso d D 1 . .

loop_
_atom_site_aniso_label
_atom_site_aniso_U_11
_atom_site_aniso_U_22
_atom_site_aniso_U_33
_atom_site_aniso_U_12
_atom_site_aniso_U_13
_atom_site_aniso_U_23
Cu1 0.02003(14) 0.02418(15) 0.01836(14) -0.00115(8) 0.00399(9) 0.00694(8)
N1 0.0232(6) 0.0224(5) 0.0180(5) -0.0026(4) 0.0042(4) 0.0017(4)
N2 0.0280(6) 0.0287(6) 0.0223(6) -0.0044(5) 0.0015(5) 0.0036(5)
N3 0.0341(7) 0.0319(7) 0.0225(6) -0.0061(6) 0.0004(5) 0.0054(5)
N4 0.0327(7) 0.0283(6) 0.0210(6) -0.0056(5) 0.0045(5) 0.0061(5)
C5 0.0250(6) 0.0211(6) 0.0193(6) -0.0024(5) 0.0052(5) 0.0023(5)
C6 0.0269(7) 0.0296(7) 0.0265(7) -0.0083(6) 0.0033(6) 0.0060(6)
N7 0.0217(5) 0.0269(6) 0.0208(5) 0.0000(5) 0.0043(4) 0.0027(4)
O1 0.0425(8) 0.0638(9) 0.0304(7) -0.0195(8) 0.0142(6) -0.0106(7)

loop_
_atom_type_symbol
_atom_type_description
_atom_type_scat_dispersion_real
_atom_type_scat_dispersion_imag
_atom_type_scat_source
C C 0.0033 0.0016 'International Tables Vol C Tables 4.2.6.8 and 6.1.1.4'
H H 0.0000 0.0000 'International Tables Vol C Tables 4.2.6.8 and 6.1.1.4'
N N 0.0061 0.0033 'International Tables Vol C Tables 4.2.6.8 and 6.1.1.4'
O O 0.0106 0.0060 'International Tables Vol C Tables 4.2.6.8 and 6.1.1.4'
Cu Cu 0.3201 1.2651 'International Tables Vol C Tables 4.2.6.8 and 6.1.1.4'

loop_
_geom_angle_atom_site_label_1
_geom_angle_atom_site_label_2
_geom_angle_atom_site_label_3
_geom_angle_site_symmetry_1
_geom_angle_site_symmetry_3
_geom_angle
_geom_angle_publ_flag
N1 Cu1 N1 . 3 180.0 ?
N1 Cu1 N7 . 3 99.45(5) ?
N1 Cu1 N7 3 3 80.55(5) ?
N1 Cu1 N7 . . 80.55(5) ?
N1 Cu1 N7 3 . 99.45(5) ?
N7 Cu1 N7 3 . 180.0 ?
N1 Cu1 N4 . 2_544 92.35(5) ?
N1 Cu1 N4 3 2_544 87.65(5) ?
N7 Cu1 N4 3 2_544 90.76(5) ?
N7 Cu1 N4 . 2_544 89.24(5) ?
N1 Cu1 N4 . 4_566 87.65(5) ?
N1 Cu1 N4 3 4_566 92.35(5) ?
N7 Cu1 N4 3 4_566 89.24(5) ?
N7 Cu1 N4 . 4_566 90.76(5) ?
N4 Cu1 N4 2_544 4_566 180.0 ?
C5 N1 N2 . . 105.93(12) ?
C5 N1 Cu1 . . 113.76(10) ?
N2 N1 Cu1 . . 140.21(10) ?
N3 N2 N1 . . 108.48(12) ?
N2 N3 N4 . . 109.90(13) ?
C5 N4 N3 . . 104.36(13) ?
C5 N4 Cu1 . 2_554 136.71(10) ?
N3 N4 Cu1 . 2_554 116.33(10) ?
N1 C5 N4 . . 111.32(13) ?
N1 C5 C6 . . 119.05(13) ?
N4 C5 C6 . . 129.62(14) ?
N7 C6 C5 . . 106.31(12) ?
N7 C6 H6A . . 110.5 ?
C5 C6 H6A . . 110.5 ?
N7 C6 H6B . . 110.5 ?
C5 C6 H6B . . 110.5 ?
H6A C6 H6B . . 108.7 ?
C6 N7 Cu1 . . 110.25(9) ?
C6 N7 H7A . . 109.6 ?
Cu1 N7 H7A . . 109.6 ?
C6 N7 H7B . . 109.6 ?
Cu1 N7 H7B . . 109.6 ?
H7A N7 H7B . . 108.1 ?
H1A O1 H1B . . 108(2) ?

loop_
_geom_bond_atom_site_label_1
_geom_bond_atom_site_label_2
_geom_bond_site_symmetry_2
_geom_bond_distance
_geom_bond_publ_flag
Cu1 N1 . 2.0075(12) y
Cu1 N1 3 2.0075(12) ?
Cu1 N7 3 2.0488(13) ?
Cu1 N7 . 2.0488(13) y
Cu1 N4 2_544 2.4605(14) y
Cu1 N4 4_566 2.4606(14) ?
N1 C5 . 1.3283(18) ?
N1 N2 . 1.3419(18) ?
N2 N3 . 1.3066(19) ?
N3 N4 . 1.357(2) ?
N4 C5 . 1.3284(18) ?
N4 Cu1 2_554 2.4605(14) ?
C5 C6 . 1.494(2) ?
C6 N7 . 1.479(2) ?
C6 H6A . 0.9700 ?
C6 H6B . 0.9700 ?
N7 H7A . 0.9000 ?
N7 H7B . 0.9000 ?
O1 H1A . 0.852(17) ?
O1 H1B . 0.856(16) ?

loop_
_geom_hbond_atom_site_label_D
_geom_hbond_atom_site_label_H
_geom_hbond_atom_site_label_A
_geom_hbond_site_symmetry_A
_geom_hbond_distance_DH
_geom_hbond_distance_HA
_geom_hbond_distance_DA
_geom_hbond_angle_DHA
N7 H7A O1 . 0.90 2.22 3.037(2) 150.
N7 H7B O1 3_655 0.90 2.23 3.037(2) 149.
O1 H1A N2 3 0.852(17) 2.005(19) 2.842(2) 167(3)
O1 H1B N3 1_656 0.856(16) 2.141(19) 2.969(2) 163(3)

loop_
_geom_torsion_atom_site_label_1
_geom_torsion_atom_site_label_2
_geom_torsion_atom_site_label_3
_geom_torsion_atom_site_label_4
_geom_torsion_site_symmetry_1
_geom_torsion_site_symmetry_2
_geom_torsion_site_symmetry_3
_geom_torsion_site_symmetry_4
_geom_torsion
_geom_torsion_publ_flag
N7 Cu1 N1 C5 3 . . . 166.13(11) ?
N7 Cu1 N1 C5 . . . . -13.87(11) ?
N4 Cu1 N1 C5 2_544 . . . -102.71(11) ?
N4 Cu1 N1 C5 4_566 . . . 77.29(11) ?
N7 Cu1 N1 N2 3 . . . -18.28(17) ?
N7 Cu1 N1 N2 . . . . 161.72(17) ?
N4 Cu1 N1 N2 2_544 . . . 72.88(17) ?
N4 Cu1 N1 N2 4_566 . . . -107.12(17) ?
C5 N1 N2 N3 . . . . 0.21(17) ?
Cu1 N1 N2 N3 . . . . -175.59(13) ?
N1 N2 N3 N4 . . . . -0.08(19) ?
N2 N3 N4 C5 . . . . -0.09(19) ?
N2 N3 N4 Cu1 . . . 2_554 -164.89(11) ?
N2 N1 C5 N4 . . . . -0.28(17) ?
Cu1 N1 C5 N4 . . . . 176.79(10) ?
N2 N1 C5 C6 . . . . -179.38(14) ?
Cu1 N1 C5 C6 . . . . -2.31(18) ?
N3 N4 C5 N1 . . . . 0.23(18) ?
Cu1 N4 C5 N1 2_554 . . . 160.20(12) ?
N3 N4 C5 C6 . . . . 179.21(16) ?
Cu1 N4 C5 C6 2_554 . . . -20.8(3) ?
N1 C5 C6 N7 . . . . 24.03(19) ?
N4 C5 C6 N7 . . . . -154.89(16) ?
C5 C6 N7 Cu1 . . . . -33.33(15) ?
N1 Cu1 N7 C6 . . . . 26.92(10) ?
N1 Cu1 N7 C6 3 . . . -153.08(10) ?
N4 Cu1 N7 C6 2_544 . . . 119.43(10) ?
N4 Cu1 N7 C6 4_566 . . . -60.57(10) ?
